data_7008632
loop_
_publ_author_name
'Weyherm\"uller, Thomas'
'Wagner, Rita'
'Khanra, Sumit'
'Chaudhuri, Phalguni'

_publ_section_title
;
 A magnetostructural study of linear NiII MnIII NiII, NiII CrIII NiII
 and triangular Ni(II)3 species containing
 (pyridine-2-aldoximato)nickel(II) unit as a building block.
;
_journal_issue 15
_journal_name_full 'Dalton transactions (Cambridge, England : 2003)'
_journal_page_first 2539
_journal_page_last 2546
_journal_paper_doi 10.1039/b505302a
_journal_year 2005
_chemical_formula_analytical '[C36 H31 N12 Ni3 O6], ClO4, CH3CN'
_chemical_formula_sum 'C38 H34 Cl N13 Ni3 O10'
_chemical_formula_weight 1044.36
_chemical_name_systematic
;
?
;
_space_group_IT_number 14
_symmetry_cell_setting monoclinic
_symmetry_space_group_name_Hall '-P 2yn'
_symmetry_space_group_name_H-M 'P 1 21/n 1'
_atom_sites_solution_hydrogens geom
_atom_sites_solution_primary direct
_atom_sites_solution_secondary difmap
_audit_creation_method SHELXL
_cell_angle_alpha 90.00
_cell_angle_beta 102.13(1)
_cell_angle_gamma 90.00
_cell_formula_units_Z 4
_cell_length_a 11.1498(3)
_cell_length_b 15.8194(3)
_cell_length_c 23.9548(6)
_cell_measurement_reflns_used 142301
_cell_measurement_temperature 100(2)
_cell_measurement_theta_max 31.00
_cell_measurement_theta_min 2.91
_cell_volume 4130.9(2)
_computing_cell_refinement 'Nonius Collect Software'
_computing_data_collection 'Nonius Collect Software'
_computing_data_reduction 'Nonius Collect Software'
_computing_structure_refinement 'SHELXL-93 (Sheldrick, 1993)'
_computing_structure_solution 'SHELXS-86 (Sheldrick, 1990)'
_diffrn_ambient_temperature 100(2)
_diffrn_measurement_device 'Nonius Kappa-CCD'
_diffrn_measurement_method '\w-scan, 1071 images at 1 deg. and 30 sec.'
_diffrn_radiation_monochromator graphite
_diffrn_radiation_source 'rotating anode'
_diffrn_radiation_type MoK\a
_diffrn_radiation_wavelength 0.71073
_diffrn_reflns_av_R_equivalents 0.0525
_diffrn_reflns_av_sigmaI/netI 0.0327
_diffrn_reflns_limit_h_max 16
_diffrn_reflns_limit_h_min -16
_diffrn_reflns_limit_k_max 22
_diffrn_reflns_limit_k_min -22
_diffrn_reflns_limit_l_max 34
_diffrn_reflns_limit_l_min -34
_diffrn_reflns_number 106567
_diffrn_reflns_theta_max 31.03
_diffrn_reflns_theta_min 3.09
_exptl_absorpt_coefficient_mu 1.494
_exptl_absorpt_correction_type none
_exptl_crystal_colour red-orange
_exptl_crystal_density_diffrn 1.679
_exptl_crystal_description 'opaque block'
_exptl_crystal_F_000 2136
_exptl_crystal_size_max 0.15
_exptl_crystal_size_mid 0.12
_exptl_crystal_size_min 0.08
_refine_diff_density_max 1.405
_refine_diff_density_min -0.697
_refine_diff_density_rms 0.074
_refine_ls_extinction_method none
_refine_ls_goodness_of_fit_all 1.052
_refine_ls_goodness_of_fit_obs 1.087
_refine_ls_matrix_type full
_refine_ls_number_parameters 593
_refine_ls_number_reflns 13132
_refine_ls_number_restraints 1
_refine_ls_restrained_S_all 1.134
_refine_ls_restrained_S_obs 1.087
_refine_ls_R_factor_all 0.0461
_refine_ls_R_factor_obs 0.0355
_refine_ls_shift/esd_max 0.002
_refine_ls_shift/esd_mean 0.000
_refine_ls_structure_factor_coef Fsqd
_refine_ls_weighting_details 'w=1/[\s^2^(Fo^2^)+(0.0212P)^2^+4.6892P] where P=(Fo^2^+2Fc^2^)/3'
_refine_ls_weighting_scheme calc
_refine_ls_wR_factor_all 0.0821
_refine_ls_wR_factor_obs 0.0726
_reflns_number_observed 11275
_reflns_number_total 13148
_reflns_observed_criterion >2sigma(I)
_cod_data_source_file b505302a.txt
_cod_data_source_block 3
_cod_depositor_comments
;
The following automatic conversions were performed:
'_symmetry_cell_setting' value 'Monoclinic' changed to 'monoclinic'
according to '/home/saulius/struct/CIF-dictionaries/cif_core.dic'
dictionary named 'cif_core.dic' version 2.4.1 from
2010-06-29.

'_exptl_absorpt_correction_type' value 'None' changed to
'none' according to '/home/saulius/struct/CIF-dictionaries/cif_core.dic'
dictionary named 'cif_core.dic' version 2.4.1 from 2010-06-29.

Automatic conversion script
Id: cif_fix_enum 1527 2010-12-29 10:47:43Z saulius 

The following automatic conversions were performed:

'_refine_ls_weighting_scheme' value 'calc
w=1/[\s^2^(Fo^2^)+(0.0212P)^2^+4.6892P] where P=(Fo^2^+2Fc^2^)/3' was
changed to 'calc'. New tag '_refine_ls_weighting_details' was
created. The value of the new tag was set to
'w=1/[\s^2^(Fo^2^)+(0.0212P)^2^+4.6892P] where P=(Fo^2^+2Fc^2^)/3'.

Automatic conversion script
Id: cif_fix_values 3143 2015-03-26 13:38:13Z robertas 
;
_cod_original_sg_symbol_H-M P2(1)/n
_cod_database_code 7008632

loop_
_symmetry_equiv_pos_as_xyz
'x, y, z'
'-x+1/2, y+1/2, -z+1/2'
'-x, -y, -z'
'x-1/2, -y-1/2, z-1/2'

loop_
_atom_site_aniso_label
_atom_site_aniso_U_11
_atom_site_aniso_U_22
_atom_site_aniso_U_33
_atom_site_aniso_U_23
_atom_site_aniso_U_13
_atom_site_aniso_U_12
Ni1 0.01219(9) 0.01152(9) 0.01332(9) 0.00069(7) 0.00446(7) -0.00072(7)
Ni2 0.01298(9) 0.01213(10) 0.01445(10) 0.00083(7) 0.00586(7) 0.00026(7)
Ni3 0.01185(9) 0.01328(10) 0.01301(9) -0.00043(7) 0.00398(7) -0.00013(7)
N1 0.0165(7) 0.0135(6) 0.0158(6) 0.0003(5) 0.0046(5) 0.0016(5)
C2 0.0186(8) 0.0212(8) 0.0193(8) -0.0010(6) 0.0070(7) 0.0018(6)
C3 0.0267(10) 0.0276(10) 0.0188(8) 0.0005(7) 0.0104(7) 0.0035(8)
C4 0.0263(9) 0.0269(9) 0.0138(8) -0.0024(7) 0.0030(7) 0.0037(7)
C5 0.0190(8) 0.0204(8) 0.0179(8) -0.0018(6) 0.0003(6) 0.0022(7)
C6 0.0172(8) 0.0136(7) 0.0178(8) 0.0005(6) 0.0041(6) 0.0021(6)
C7 0.0149(8) 0.0167(8) 0.0196(8) 0.0010(6) 0.0033(6) -0.0015(6)
N8 0.0140(6) 0.0134(6) 0.0175(7) 0.0024(5) 0.0050(5) 0.0011(5)
O9 0.0143(6) 0.0215(6) 0.0176(6) 0.0048(5) 0.0067(5) 0.0006(5)
N11 0.0157(6) 0.0139(6) 0.0138(6) 0.0000(5) 0.0049(5) -0.0001(5)
C12 0.0171(8) 0.0169(8) 0.0147(7) -0.0008(6) 0.0024(6) 0.0003(6)
C13 0.0221(9) 0.0177(8) 0.0174(8) 0.0001(6) -0.0015(7) 0.0029(6)
C14 0.0309(10) 0.0142(8) 0.0164(8) 0.0017(6) 0.0031(7) -0.0010(7)
C15 0.0252(9) 0.0148(8) 0.0166(8) -0.0003(6) 0.0075(7) -0.0038(6)
C16 0.0181(8) 0.0140(7) 0.0153(7) -0.0006(6) 0.0073(6) -0.0019(6)
C17 0.0160(8) 0.0156(8) 0.0213(8) 0.0000(6) 0.0088(6) -0.0027(6)
N18 0.0138(6) 0.0153(6) 0.0156(6) -0.0001(5) 0.0060(5) 0.0003(5)
O19 0.0137(6) 0.0173(6) 0.0218(6) 0.0033(5) 0.0065(5) 0.0021(4)
N21 0.0125(6) 0.0164(7) 0.0165(7) 0.0030(5) 0.0032(5) -0.0013(5)
C22 0.0148(8) 0.0235(9) 0.0195(8) 0.0066(7) 0.0043(6) 0.0001(6)
C23 0.0165(8) 0.0289(10) 0.0229(9) 0.0100(7) 0.0021(7) -0.0049(7)
C24 0.0221(9) 0.0217(9) 0.0263(9) 0.0070(7) -0.0005(7) -0.0084(7)
C25 0.0221(9) 0.0174(8) 0.0237(9) 0.0012(7) 0.0016(7) -0.0043(7)
C26 0.0144(7) 0.0155(7) 0.0166(7) 0.0017(6) 0.0018(6) -0.0027(6)
C27 0.0184(8) 0.0153(7) 0.0159(7) -0.0007(6) 0.0054(6) -0.0007(6)
N28 0.0119(6) 0.0140(6) 0.0144(6) 0.0024(5) 0.0046(5) -0.0002(5)
O29 0.0133(5) 0.0145(5) 0.0137(5) 0.0002(4) 0.0058(4) -0.0017(4)
N31 0.0202(7) 0.0149(7) 0.0217(7) 0.0009(5) 0.0120(6) -0.0004(5)
C32 0.0215(9) 0.0189(8) 0.0269(9) 0.0041(7) 0.0122(7) 0.0021(7)
C33 0.0279(10) 0.0201(9) 0.0369(11) 0.0045(8) 0.0170(9) 0.0065(7)
C34 0.0344(11) 0.0162(8) 0.0419(12) -0.0019(8) 0.0253(9) 0.0012(8)
C35 0.0290(10) 0.0201(9) 0.0289(10) -0.0051(7) 0.0169(8) -0.0035(7)
C36 0.0226(9) 0.0156(8) 0.0236(9) -0.0017(6) 0.0133(7) -0.0046(6)
C37 0.0216(8) 0.0195(8) 0.0167(8) -0.0017(6) 0.0082(7) -0.0043(7)
N38 0.0169(7) 0.0154(7) 0.0176(7) 0.0015(5) 0.0062(5) -0.0016(5)
O39 0.0194(6) 0.0230(7) 0.0182(6) 0.0010(5) 0.0028(5) 0.0028(5)
N41 0.0141(7) 0.0201(7) 0.0143(6) -0.0001(5) 0.0036(5) -0.0018(5)
C42 0.0149(8) 0.0260(9) 0.0175(8) 0.0007(7) 0.0049(6) -0.0006(7)
C43 0.0155(8) 0.0349(10) 0.0168(8) 0.0034(7) 0.0032(6) -0.0039(7)
C44 0.0194(9) 0.0376(11) 0.0144(8) -0.0040(7) 0.0026(7) -0.0087(8)
C45 0.0212(9) 0.0300(10) 0.0185(8) -0.0069(7) 0.0056(7) -0.0062(7)
C46 0.0173(8) 0.0219(8) 0.0150(8) -0.0018(6) 0.0056(6) -0.0032(6)
C47 0.0172(8) 0.0187(8) 0.0187(8) -0.0037(6) 0.0063(6) -0.0008(6)
N48 0.0128(6) 0.0151(6) 0.0146(6) 0.0009(5) 0.0049(5) -0.0004(5)
O49 0.0120(5) 0.0145(5) 0.0157(5) 0.0008(4) 0.0043(4) 0.0009(4)
N51 0.0162(7) 0.0169(7) 0.0161(7) -0.0007(5) 0.0016(5) 0.0020(5)
C52 0.0178(8) 0.0198(8) 0.0201(8) 0.0012(7) 0.0040(6) 0.0020(6)
C53 0.0180(8) 0.0274(9) 0.0205(8) 0.0012(7) 0.0059(7) 0.0036(7)
C54 0.0206(9) 0.0262(9) 0.0202(8) -0.0036(7) 0.0042(7) 0.0081(7)
C55 0.0246(9) 0.0186(8) 0.0241(9) -0.0043(7) 0.0067(7) 0.0028(7)
C56 0.0181(8) 0.0180(8) 0.0174(8) -0.0015(6) 0.0018(6) 0.0019(6)
C57 0.0237(9) 0.0162(8) 0.0239(9) 0.0014(7) 0.0084(7) 0.0021(7)
N58 0.0155(7) 0.0256(8) 0.0185(7) 0.0026(6) 0.0034(6) 0.0000(6)
O59 0.0268(7) 0.0225(7) 0.0284(7) 0.0040(6) 0.0126(6) 0.0002(6)
N60 0.0331(10) 0.0310(10) 0.0489(12) 0.0062(9) 0.0097(9) 0.0007(8)
C61 0.0261(10) 0.0186(9) 0.0366(11) -0.0058(8) 0.0145(9) -0.0036(7)
C62 0.0362(12) 0.0492(14) 0.0308(11) -0.0044(10) 0.0101(10) -0.0048(11)
Cl70 0.0171(2) 0.0226(2) 0.0258(2) -0.0010(2) 0.0070(2) -0.0032(2)
O71 0.0282(8) 0.0324(8) 0.0506(10) -0.0015(7) 0.0065(7) 0.0078(7)
O72 0.0260(8) 0.0347(8) 0.0352(8) 0.0021(7) -0.0026(6) -0.0084(6)
O73 0.0378(9) 0.0425(9) 0.0384(9) -0.0078(7) 0.0240(7) -0.0124(7)
O74 0.0280(7) 0.0313(8) 0.0294(7) 0.0003(6) 0.0069(6) -0.0141(6)

loop_
_atom_site_label
_atom_site_type_symbol
_atom_site_fract_x
_atom_site_fract_y
_atom_site_fract_z
_atom_site_U_iso_or_equiv
_atom_site_thermal_displace_type
_atom_site_occupancy
_atom_site_calc_flag
_atom_site_refinement_flags
_atom_site_disorder_group
Ni1 Ni 0.30602(2) 0.661138(13) 0.169383(9) 0.01208(5) Uani 1 d . .
Ni2 Ni 0.41995(2) 0.745564(13) 0.068749(9) 0.01275(5) Uani 1 d . .
Ni3 Ni 0.07885(2) 0.765044(13) 0.089683(9) 0.01251(5) Uani 1 d . .
N1 N 0.34559(13) 0.67571(9) 0.25926(6) 0.0151(3) Uani 1 d . .
C2 C 0.2784(2) 0.65284(12) 0.29697(8) 0.0193(3) Uani 1 d . .
H2 H 0.1961(2) 0.63509(12) 0.28300(8) 0.023 Uiso 1 calc R .
C3 C 0.3235(2) 0.65391(13) 0.35552(8) 0.0235(4) Uani 1 d . .
H3 H 0.2739(2) 0.63572(13) 0.38098(8) 0.028 Uiso 1 calc R .
C4 C 0.4426(2) 0.68210(13) 0.37625(8) 0.0225(4) Uani 1 d . .
H4 H 0.4752(2) 0.68448(13) 0.41619(8) 0.027 Uiso 1 calc R .
C5 C 0.5131(2) 0.70666(12) 0.33791(8) 0.0196(3) Uani 1 d . .
H5 H 0.5943(2) 0.72703(12) 0.35110(8) 0.024 Uiso 1 calc R .
C6 C 0.4628(2) 0.70098(11) 0.27947(7) 0.0161(3) Uani 1 d . .
C7 C 0.5337(2) 0.71963(11) 0.23646(7) 0.0171(3) Uani 1 d . .
H7 H 0.6135(2) 0.74365(11) 0.24616(7) 0.020 Uiso 1 calc R .
N8 N 0.48202(13) 0.70168(9) 0.18425(6) 0.0147(3) Uani 1 d . .
O9 O 0.54184(11) 0.71926(8) 0.14303(5) 0.0173(2) Uani 1 d . .
N11 N 0.32932(13) 0.53120(9) 0.18706(6) 0.0142(3) Uani 1 d . .
C12 C 0.4327(2) 0.48609(11) 0.19919(7) 0.0164(3) Uani 1 d . .
H12 H 0.5060(2) 0.51035(11) 0.19202(7) 0.020 Uiso 1 calc R .
C13 C 0.4375(2) 0.40482(11) 0.22196(8) 0.0199(3) Uani 1 d . .
H13 H 0.5117(2) 0.37339(11) 0.22867(8) 0.024 Uiso 1 calc R .
C14 C 0.3317(2) 0.37061(11) 0.23467(8) 0.0208(4) Uani 1 d . .
H14 H 0.3336(2) 0.31667(11) 0.25226(8) 0.025 Uiso 1 calc R .
C15 C 0.2229(2) 0.41629(11) 0.22133(7) 0.0184(3) Uani 1 d . .
H15 H 0.1490(2) 0.39355(11) 0.22889(7) 0.022 Uiso 1 calc R .
C16 C 0.2240(2) 0.49628(11) 0.19660(7) 0.0152(3) Uani 1 d . .
C17 C 0.1136(2) 0.54721(11) 0.17863(8) 0.0169(3) Uani 1 d . .
H17 H 0.0342(2) 0.52611(11) 0.17951(8) 0.020 Uiso 1 calc R .
N18 N 0.13058(13) 0.62313(9) 0.16138(6) 0.0145(3) Uani 1 d . .
O19 O 0.03429(11) 0.67262(8) 0.14183(5) 0.0172(2) Uani 1 d . .
N21 N 0.50328(13) 0.86266(9) 0.06584(6) 0.0151(3) Uani 1 d . .
C22 C 0.5874(2) 0.88572(12) 0.03618(8) 0.0192(3) Uani 1 d . .
H22 H 0.6141(2) 0.84496(12) 0.01230(8) 0.023 Uiso 1 calc R .
C23 C 0.6375(2) 0.96644(13) 0.03874(8) 0.0230(4) Uani 1 d . .
H23 H 0.6978(2) 0.98027(13) 0.01748(8) 0.028 Uiso 1 calc R .
C24 C 0.5978(2) 1.02610(13) 0.07287(8) 0.0242(4) Uani 1 d . .
H24 H 0.6302(2) 1.08184(13) 0.07538(8) 0.029 Uiso 1 calc R .
C25 C 0.5097(2) 1.00351(12) 0.10350(8) 0.0215(4) Uani 1 d . .
H25 H 0.4808(2) 1.04366(12) 0.12708(8) 0.026 Uiso 1 calc R .
C26 C 0.4645(2) 0.92139(11) 0.09913(7) 0.0157(3) Uani 1 d . .
C27 C 0.3713(2) 0.89269(11) 0.13007(7) 0.0162(3) Uani 1 d . .
H27 H 0.3441(2) 0.92764(11) 0.15718(7) 0.019 Uiso 1 calc R .
N28 N 0.32877(13) 0.81809(9) 0.11856(6) 0.0132(3) Uani 1 d . .
O29 O 0.24574(11) 0.78775(7) 0.14857(5) 0.0134(2) Uani 1 d . .
N31 N 0.52023(14) 0.66520(9) 0.02785(7) 0.0178(3) Uani 1 d . .
C32 C 0.6149(2) 0.61648(12) 0.05320(8) 0.0214(4) Uani 1 d . .
H32 H 0.6504(2) 0.62572(12) 0.09237(8) 0.026 Uiso 1 calc R .
C33 C 0.6626(2) 0.55309(13) 0.02410(9) 0.0268(4) Uani 1 d . .
H33 H 0.7294(2) 0.51948(13) 0.04313(9) 0.032 Uiso 1 calc R .
C34 C 0.6115(2) 0.53964(12) -0.03288(10) 0.0283(4) Uani 1 d . .
H34 H 0.6423(2) 0.49631(12) -0.05348(10) 0.034 Uiso 1 calc R .
C35 C 0.5141(2) 0.59045(12) -0.05985(9) 0.0244(4) Uani 1 d . .
H35 H 0.4784(2) 0.58285(12) -0.09917(9) 0.029 Uiso 1 calc R .
C36 C 0.4703(2) 0.65254(11) -0.02802(8) 0.0194(3) Uani 1 d . .
C37 C 0.3661(2) 0.70655(11) -0.05219(8) 0.0187(3) Uani 1 d . .
H37 H 0.3296(2) 0.70506(11) -0.09176(8) 0.022 Uiso 1 calc R .
N38 N 0.32558(14) 0.75645(9) -0.01767(6) 0.0163(3) Uani 1 d . .
O39 O 0.22807(12) 0.80469(9) -0.04258(6) 0.0204(3) Uani 1 d D .
H39 H 0.2153(47) 0.8430(31) -0.0168(19) 0.026 Uiso 0.50 d PD .
N41 N -0.04676(13) 0.72176(10) 0.01909(6) 0.0160(3) Uani 1 d . .
C42 C -0.1612(2) 0.74955(12) -0.00018(8) 0.0193(3) Uani 1 d . .
H42 H -0.1912(2) 0.79374(12) 0.02001(8) 0.023 Uiso 1 calc R .
C43 C -0.2380(2) 0.71656(13) -0.04846(8) 0.0225(4) Uani 1 d . .
H43 H -0.3189(2) 0.73771(13) -0.06105(8) 0.027 Uiso 1 calc R .
C44 C -0.1942(2) 0.65209(14) -0.07793(8) 0.0240(4) Uani 1 d . .
H44 H -0.2451(2) 0.62811(14) -0.11092(8) 0.029 Uiso 1 calc R .
C45 C -0.0753(2) 0.62288(13) -0.05885(8) 0.0230(4) Uani 1 d . .
H45 H -0.0434(2) 0.57899(13) -0.07856(8) 0.028 Uiso 1 calc R .
C46 C -0.0036(2) 0.65951(12) -0.00998(7) 0.0177(3) Uani 1 d . .
C47 C 0.1229(2) 0.63314(11) 0.01356(7) 0.0178(3) Uani 1 d . .
H47 H 0.1598(2) 0.58731(11) -0.00219(7) 0.021 Uiso 1 calc R .
N48 N 0.18114(13) 0.67524(9) 0.05656(6) 0.0139(3) Uani 1 d . .
O49 O 0.29746(11) 0.64935(7) 0.08117(5) 0.0138(2) Uani 1 d . .
N51 N -0.04484(13) 0.84016(9) 0.12057(6) 0.0166(3) Uani 1 d . .
C52 C -0.1308(2) 0.81294(12) 0.14787(8) 0.0192(3) Uani 1 d . .
H52 H -0.1429(2) 0.75378(12) 0.15074(8) 0.023 Uiso 1 calc R .
C53 C -0.2032(2) 0.86755(13) 0.17218(8) 0.0217(4) Uani 1 d . .
H53 H -0.2651(2) 0.84636(13) 0.19030(8) 0.026 Uiso 1 calc R .
C54 C -0.1827(2) 0.95367(13) 0.16928(8) 0.0224(4) Uani 1 d . .
H54 H -0.2264(2) 0.99237(13) 0.18793(8) 0.027 Uiso 1 calc R .
C55 C -0.0981(2) 0.98294(12) 0.13896(8) 0.0222(4) Uani 1 d . .
H55 H -0.0850(2) 1.04188(12) 0.13546(8) 0.027 Uiso 1 calc R .
C56 C -0.0323(2) 0.92448(11) 0.11367(7) 0.0181(3) Uani 1 d . .
C57 C 0.0485(2) 0.94849(12) 0.07605(8) 0.0208(3) Uani 1 d . .
H57 H 0.0628(2) 1.00616(12) 0.06847(8) 0.025 Uiso 1 calc R .
N58 N 0.10066(14) 0.88777(10) 0.05313(7) 0.0199(3) Uani 1 d . .
O59 O 0.16924(13) 0.91396(9) 0.01673(6) 0.0249(3) Uani 1 d D .
H59 H 0.1823(49) 0.8645(29) 0.0000(22) 0.032 Uiso 0.50 d PD .
N60 N 0.4874(2) 0.21015(13) 0.14779(10) 0.0375(4) Uani 1 d . .
C61 C 0.5431(2) 0.18660(12) 0.19021(10) 0.0259(4) Uani 1 d . .
C62 C 0.6115(2) 0.1540(2) 0.24403(10) 0.0383(5) Uani 1 d . .
H62A H 0.5645(8) 0.1629(11) 0.2738(2) 0.057 Uiso 1 calc R .
H62B H 0.6903(8) 0.1836(8) 0.2545(4) 0.057 Uiso 1 calc R .
H62C H 0.6262(15) 0.0933(3) 0.2402(2) 0.057 Uiso 1 calc R .
Cl70 Cl 0.80327(4) 0.42428(3) 0.18700(2) 0.02144(9) Uani 1 d . .
O71 O 0.72356(15) 0.49670(11) 0.18191(8) 0.0373(4) Uani 1 d . .
O72 O 0.89967(14) 0.43324(10) 0.23726(7) 0.0333(3) Uani 1 d . .
O73 O 0.8558(2) 0.41885(11) 0.13705(7) 0.0372(4) Uani 1 d . .
O74 O 0.73368(14) 0.34818(10) 0.19147(6) 0.0294(3) Uani 1 d . .

loop_
_atom_type_symbol
_atom_type_description
_atom_type_scat_dispersion_real
_atom_type_scat_dispersion_imag
_atom_type_scat_source
C C 0.0033 0.0016 'International Tables Vol C Tables 4.2.6.8 and 6.1.1.4'
H H 0.0000 0.0000 'International Tables Vol C Tables 4.2.6.8 and 6.1.1.4'
N N 0.0061 0.0033 'International Tables Vol C Tables 4.2.6.8 and 6.1.1.4'
O O 0.0106 0.0060 'International Tables Vol C Tables 4.2.6.8 and 6.1.1.4'
Cl Cl 0.1484 0.1585 'International Tables Vol C Tables 4.2.6.8 and 6.1.1.4'
Ni Ni 0.3393 1.1124 'International Tables Vol C Tables 4.2.6.8 and 6.1.1.4'

loop_
_geom_angle_atom_site_label_1
_geom_angle_atom_site_label_2
_geom_angle_atom_site_label_3
_geom_angle
_geom_angle_site_symmetry_1
_geom_angle_site_symmetry_3
_geom_angle_publ_flag
N18 Ni1 N8 175.24(6) . . ?
N18 Ni1 O49 92.28(5) . . ?
N8 Ni1 O49 92.43(5) . . ?
N18 Ni1 N11 78.70(6) . . ?
N8 Ni1 N11 101.54(6) . . ?
O49 Ni1 N11 95.35(5) . . ?
N18 Ni1 N1 96.88(6) . . ?
N8 Ni1 N1 78.43(6) . . ?
O49 Ni1 N1 170.70(5) . . ?
N11 Ni1 N1 84.90(5) . . ?
N18 Ni1 O29 90.35(5) . . ?
N8 Ni1 O29 89.42(5) . . ?
O49 Ni1 O29 84.44(4) . . ?
N11 Ni1 O29 169.04(5) . . ?
N1 Ni1 O29 97.08(5) . . ?
O9 Ni2 N28 85.88(5) . . ?
O9 Ni2 N31 87.74(6) . . ?
N28 Ni2 N31 173.10(6) . . ?
O9 Ni2 N21 89.46(5) . . ?
N28 Ni2 N21 78.62(6) . . ?
N31 Ni2 N21 103.98(6) . . ?
O9 Ni2 O49 93.56(5) . . ?
N28 Ni2 O49 84.70(5) . . ?
N31 Ni2 O49 93.08(5) . . ?
N21 Ni2 O49 162.79(5) . . ?
O9 Ni2 N38 165.69(5) . . ?
N28 Ni2 N38 108.32(6) . . ?
N31 Ni2 N38 78.15(6) . . ?
N21 Ni2 N38 91.63(6) . . ?
O49 Ni2 N38 89.61(5) . . ?
O19 Ni3 N51 85.80(5) . . ?
O19 Ni3 N41 93.02(5) . . ?
N51 Ni3 N41 95.42(6) . . ?
O19 Ni3 N48 88.16(5) . . ?
N51 Ni3 N48 170.91(6) . . ?
N41 Ni3 N48 78.10(6) . . ?
O19 Ni3 O29 90.38(5) . . ?
N51 Ni3 O29 102.87(5) . . ?
N41 Ni3 O29 161.59(5) . . ?
N48 Ni3 O29 83.94(5) . . ?
O19 Ni3 N58 161.46(5) . . ?
N51 Ni3 N58 76.69(6) . . ?
N41 Ni3 N58 94.61(6) . . ?
N48 Ni3 N58 109.94(6) . . ?
O29 Ni3 N58 87.69(5) . . ?
C2 N1 C6 118.2(2) . . ?
C2 N1 Ni1 129.04(12) . . ?
C6 N1 Ni1 112.01(11) . . ?
N1 C2 C3 122.9(2) . . ?
C2 C3 C4 118.8(2) . . ?
C5 C4 C3 119.1(2) . . ?
C4 C5 C6 118.8(2) . . ?
N1 C6 C5 122.1(2) . . ?
N1 C6 C7 115.69(15) . . ?
C5 C6 C7 122.2(2) . . ?
N8 C7 C6 116.3(2) . . ?
C7 N8 O9 118.70(14) . . ?
C7 N8 Ni1 117.25(12) . . ?
O9 N8 Ni1 123.63(11) . . ?
N8 O9 Ni2 110.08(10) . . ?
C12 N11 C16 118.89(15) . . ?
C12 N11 Ni1 129.09(12) . . ?
C16 N11 Ni1 110.87(11) . . ?
N11 C12 C13 122.6(2) . . ?
C14 C13 C12 118.8(2) . . ?
C13 C14 C15 119.2(2) . . ?
C14 C15 C16 118.9(2) . . ?
N11 C16 C15 121.6(2) . . ?
N11 C16 C17 115.54(15) . . ?
C15 C16 C17 122.9(2) . . ?
N18 C17 C16 115.77(15) . . ?
C17 N18 O19 119.70(14) . . ?
C17 N18 Ni1 116.72(12) . . ?
O19 N18 Ni1 123.52(10) . . ?
N18 O19 Ni3 110.66(9) . . ?
C22 N21 C26 118.1(2) . . ?
C22 N21 Ni2 128.84(13) . . ?
C26 N21 Ni2 113.03(11) . . ?
N21 C22 C23 123.1(2) . . ?
C24 C23 C22 118.6(2) . . ?
C23 C24 C25 119.1(2) . . ?
C26 C25 C24 119.1(2) . . ?
N21 C26 C25 122.0(2) . . ?
N21 C26 C27 115.64(15) . . ?
C25 C26 C27 122.3(2) . . ?
N28 C27 C26 116.5(2) . . ?
C27 N28 O29 118.01(14) . . ?
C27 N28 Ni2 115.50(11) . . ?
O29 N28 Ni2 125.12(10) . . ?
N28 O29 Ni3 107.80(9) . . ?
N28 O29 Ni1 103.66(9) . . ?
Ni3 O29 Ni1 100.70(5) . . ?
C32 N31 C36 118.9(2) . . ?
C32 N31 Ni2 126.09(13) . . ?
C36 N31 Ni2 114.09(12) . . ?
N31 C32 C33 122.3(2) . . ?
C34 C33 C32 119.1(2) . . ?
C33 C34 C35 119.2(2) . . ?
C36 C35 C34 118.7(2) . . ?
N31 C36 C35 121.8(2) . . ?
N31 C36 C37 115.7(2) . . ?
C35 C36 C37 122.5(2) . . ?
N38 C37 C36 117.4(2) . . ?
C37 N38 O39 114.65(15) . . ?
C37 N38 Ni2 113.98(12) . . ?
O39 N38 Ni2 131.33(11) . . ?
C42 N41 C46 118.6(2) . . ?
C42 N41 Ni3 127.26(12) . . ?
C46 N41 Ni3 114.11(12) . . ?
N41 C42 C43 122.8(2) . . ?
C44 C43 C42 118.6(2) . . ?
C43 C44 C45 119.5(2) . . ?
C44 C45 C46 118.5(2) . . ?
N41 C46 C45 122.1(2) . . ?
N41 C46 C47 115.29(15) . . ?
C45 C46 C47 122.6(2) . . ?
N48 C47 C46 116.4(2) . . ?
C47 N48 O49 117.65(14) . . ?
C47 N48 Ni3 115.81(12) . . ?
O49 N48 Ni3 125.83(10) . . ?
N48 O49 Ni1 104.17(9) . . ?
N48 O49 Ni2 107.84(9) . . ?
Ni1 O49 Ni2 100.60(5) . . ?
C52 N51 C56 118.6(2) . . ?
C52 N51 Ni3 126.04(12) . . ?
C56 N51 Ni3 115.33(12) . . ?
N51 C52 C53 122.8(2) . . ?
C54 C53 C52 118.3(2) . . ?
C53 C54 C55 119.5(2) . . ?
C54 C55 C56 118.9(2) . . ?
N51 C56 C55 121.5(2) . . ?
N51 C56 C57 115.2(2) . . ?
C55 C56 C57 123.2(2) . . ?
N58 C57 C56 117.3(2) . . ?
C57 N58 O59 114.3(2) . . ?
C57 N58 Ni3 113.15(12) . . ?
O59 N58 Ni3 131.94(12) . . ?
N60 C61 C62 178.0(2) . . ?
O71 Cl70 O73 109.19(11) . . ?
O71 Cl70 O72 109.33(10) . . ?
O73 Cl70 O72 109.70(10) . . ?
O71 Cl70 O74 109.69(10) . . ?
O73 Cl70 O74 109.24(9) . . ?
O72 Cl70 O74 109.68(9) . . ?

loop_
_geom_bond_atom_site_label_1
_geom_bond_atom_site_label_2
_geom_bond_distance
_geom_bond_site_symmetry_2
_geom_bond_publ_flag
Ni1 N18 2.0167(14) . ?
Ni1 N8 2.0238(14) . ?
Ni1 O49 2.1035(12) . ?
Ni1 N11 2.1037(14) . ?
Ni1 N1 2.1174(14) . ?
Ni1 O29 2.1381(12) . ?
Ni2 O9 2.0420(13) . ?
Ni2 N28 2.0696(14) . ?
Ni2 N31 2.0704(15) . ?
Ni2 N21 2.0801(14) . ?
Ni2 O49 2.1074(12) . ?
Ni2 N38 2.123(2) . ?
Ni3 O19 2.0508(12) . ?
Ni3 N51 2.0714(15) . ?
Ni3 N41 2.0724(15) . ?
Ni3 N48 2.0806(14) . ?
Ni3 O29 2.1162(12) . ?
Ni3 N58 2.164(2) . ?
N1 C2 1.339(2) . ?
N1 C6 1.355(2) . ?
C2 C3 1.387(3) . ?
C3 C4 1.390(3) . ?
C4 C5 1.384(3) . ?
C5 C6 1.397(2) . ?
C6 C7 1.455(2) . ?
C7 N8 1.294(2) . ?
N8 O9 1.332(2) . ?
N11 C12 1.335(2) . ?
N11 C16 1.360(2) . ?
C12 C13 1.393(2) . ?
C13 C14 1.388(3) . ?
C14 C15 1.390(3) . ?
C15 C16 1.398(2) . ?
C16 C17 1.458(2) . ?
C17 N18 1.297(2) . ?
N18 O19 1.332(2) . ?
N21 C22 1.341(2) . ?
N21 C26 1.353(2) . ?
C22 C23 1.390(3) . ?
C23 C24 1.381(3) . ?
C24 C25 1.391(3) . ?
C25 C26 1.389(2) . ?
C26 C27 1.469(2) . ?
C27 N28 1.280(2) . ?
N28 O29 1.373(2) . ?
N31 C32 1.344(2) . ?
N31 C36 1.352(2) . ?
C32 C33 1.389(3) . ?
C33 C34 1.380(3) . ?
C34 C35 1.396(3) . ?
C35 C36 1.394(2) . ?
C36 C37 1.460(3) . ?
C37 N38 1.292(2) . ?
N38 O39 1.359(2) . ?
N41 C42 1.337(2) . ?
N41 C46 1.351(2) . ?
C42 C43 1.388(3) . ?
C43 C44 1.387(3) . ?
C44 C45 1.387(3) . ?
C45 C46 1.397(2) . ?
C46 C47 1.466(2) . ?
C47 N48 1.283(2) . ?
N48 O49 1.370(2) . ?
N51 C52 1.340(2) . ?
N51 C56 1.355(2) . ?
C52 C53 1.391(3) . ?
C53 C54 1.386(3) . ?
C54 C55 1.386(3) . ?
C55 C56 1.395(2) . ?
C56 C57 1.453(3) . ?
C57 N58 1.302(2) . ?
N58 O59 1.341(2) . ?
N60 C61 1.137(3) . ?
C61 C62 1.448(3) . ?
Cl70 O71 1.439(2) . ?
Cl70 O73 1.441(2) . ?
Cl70 O72 1.443(2) . ?
Cl70 O74 1.4484(14) . ?
